data_7240232
loop_
_publ_author_name
'Villaman, David'
'McMonagle, Charles J.'
'Probert, Michael'
'Pe\~na, Octavio'
'Moreno, Yanko'
'Fuentealba, Mauricio'

_publ_section_title
;
 Structural Studies of Manganese(III) Complex with Spin-Crossover and
 Thermochromic Properties
;
_journal_name_full CrystEngComm
_journal_paper_doi 10.1039/C9CE01962F
_journal_year 2020
_chemical_formula_moiety 'C24 H32 Mn N4 O4, Cl'
_chemical_formula_sum 'C24 H32 Cl Mn N4 O4'
_chemical_formula_weight 530.92
_space_group_crystal_system monoclinic
_space_group_IT_number 13
_space_group_name_Hall '-P 2yc'
_space_group_name_H-M_alt 'P 1 2/c 1'
_atom_sites_solution_hydrogens geom
_atom_sites_solution_primary dual
_audit_creation_date 2019-05-22
_audit_creation_method
;
Olex2 1.2
(compiled 2018.05.29 svn.r3508 for OlexSys, GUI svn.r5506)
;
_audit_update_record
;
2019-09-17 deposited with the CCDC.	2020-03-31 downloaded from the CCDC.
;
_cell_angle_alpha 90
_cell_angle_beta 94.780(5)
_cell_angle_gamma 90
_cell_formula_units_Z 2
_cell_length_a 7.5505(15)
_cell_length_b 8.4609(17)
_cell_length_c 19.059(4)
_cell_measurement_reflns_used 9980
_cell_measurement_temperature 99.98
_cell_measurement_theta_max 27.53
_cell_measurement_theta_min 2.54
_cell_volume 1213.3(4)
_computing_cell_refinement 'SAINT V8.38A (?, 2016)'
_computing_data_reduction 'SAINT V8.38A (?, 2016)'
_computing_molecular_graphics 'Olex2 (Dolomanov et al., 2009)'
_computing_publication_material 'Olex2 (Dolomanov et al., 2009)'
_computing_structure_refinement 'XL (Sheldrick, 2008)'
_computing_structure_solution 'XT (Sheldrick, 2015)'
_diffrn_ambient_temperature 99.98
_diffrn_measured_fraction_theta_full 0.998
_diffrn_measured_fraction_theta_max 0.843
_diffrn_measurement_device_type 'Bruker APEX-II CCD'
_diffrn_measurement_method '\f and \w scans'
_diffrn_radiation_type AgK\a
_diffrn_radiation_wavelength 0.56086
_diffrn_reflns_av_R_equivalents 0.0527
_diffrn_reflns_av_unetI/netI 0.0448
_diffrn_reflns_Laue_measured_fraction_full 0.998
_diffrn_reflns_Laue_measured_fraction_max 0.843
_diffrn_reflns_limit_h_max 12
_diffrn_reflns_limit_h_min -12
_diffrn_reflns_limit_k_max 14
_diffrn_reflns_limit_k_min -13
_diffrn_reflns_limit_l_max 30
_diffrn_reflns_limit_l_min -30
_diffrn_reflns_number 35540
_diffrn_reflns_point_group_measured_fraction_full 0.998
_diffrn_reflns_point_group_measured_fraction_max 0.843
_diffrn_reflns_theta_full 19.665
_diffrn_reflns_theta_max 28.016
_diffrn_reflns_theta_min 2.544
_diffrn_standards_number 0
_exptl_absorpt_coefficient_mu 0.364
_exptl_absorpt_correction_T_max 0.7456
_exptl_absorpt_correction_T_min 0.6704
_exptl_absorpt_correction_type multi-scan
_exptl_absorpt_process_details
;
SADABS-2016/2 (Bruker,2016/2) was used for absorption correction.
wR2(int) was 0.1324 before and 0.0465 after correction.
The Ratio of minimum to maximum transmission is 0.8991.
The \l/2 correction factor is Not present.
;
_exptl_crystal_colour 'dark red'
_exptl_crystal_colour_modifier dark
_exptl_crystal_colour_primary red
_exptl_crystal_density_diffrn 1.453
_exptl_crystal_description plate
_exptl_crystal_F_000 556
_exptl_crystal_size_max 0.22
_exptl_crystal_size_mid 0.13
_exptl_crystal_size_min 0.08
_refine_diff_density_max 0.706
_refine_diff_density_min -1.125
_refine_diff_density_rms 0.104
_refine_ls_extinction_method none
_refine_ls_goodness_of_fit_ref 1.048
_refine_ls_hydrogen_treatment constr
_refine_ls_matrix_type full
_refine_ls_number_parameters 167
_refine_ls_number_reflns 5025
_refine_ls_number_restraints 41
_refine_ls_restrained_S_all 1.076
_refine_ls_R_factor_all 0.0967
_refine_ls_R_factor_gt 0.0579
_refine_ls_shift/su_max 0.000
_refine_ls_shift/su_mean 0.000
_refine_ls_structure_factor_coef Fsqd
_refine_ls_weighting_details 'w=1/[\s^2^(Fo^2^)+(0.0389P)^2^+2.6216P] where P=(Fo^2^+2Fc^2^)/3'
_refine_ls_weighting_scheme calc
_refine_ls_wR_factor_gt 0.1242
_refine_ls_wR_factor_ref 0.1467
_reflns_Friedel_coverage 0.000
_reflns_number_gt 3604
_reflns_number_total 5025
_reflns_threshold_expression 'I > 2\s(I)'
_cod_data_source_file c9ce01962f2.cif
_cod_data_source_block test
_cod_database_code 7240232
_shelx_shelxl_version_number 2016/6
_shelx_space_group_comment
;
The symmetry employed for this shelxl refinement is uniquely defined
by the following loop, which should always be used as a source of
symmetry information in preference to the above space-group names.
They are only intended as comments.
;
_shelx_estimated_absorpt_t_max 0.971
_shelx_estimated_absorpt_t_min 0.924
_olex2_refinement_description
;
1. Fixed Uiso
 At 1.2 times of:
  All C(H) groups, All C(H,H) groups, All N(H) groups
 At 1.5 times of:
  All C(H,H,H) groups
2. Restrained distances
 N2-C12
 1.469 with sigma of 0.005
 C12A-C12
 1.524 with sigma of 0.005
 N2-C12A_$1
 1.469 with sigma of 0.005
 O1A-C1 \\sim O1A-C1A
 with sigma of 0.001
 O1A-C2 \\sim O1-C2
 with sigma of 0.001
 O1-C2 \\sim O1A-C2
 with sigma of 0.001
 O1A-C1A \\sim O1-C1
 with sigma of 0.001
3. Uiso/Uaniso restraints and constraints
Uanis(C12A) \\sim Ueq, Uanis(C12) \\sim Ueq: with sigma of 0.01 and sigma for
terminal atoms of 0.02
Uanis(C1A) \\sim Ueq, Uanis(C1) \\sim Ueq: with sigma of 0.01 and sigma for
terminal atoms of 0.02
Uanis(O1) \\sim Ueq, Uanis(O1A) \\sim Ueq: with sigma of 0.002 and sigma for
terminal atoms of 0.02
Uanis(C12A) = Uanis(C12)
Uanis(C1A) = Uanis(C1)
Uanis(O1) = Uanis(O1A)
4. Others
 Sof(O1)=Sof(C1)=Sof(H1A)=Sof(H1B)=Sof(H1C)=1-FVAR(1)
 Sof(O1A)=Sof(C1A)=Sof(H1AA)=Sof(H1AB)=Sof(H1AC)=FVAR(1)
 Fixed Sof: C12(0.5) H12A(0.5) H12B(0.5) C12A(0.5) H12C(0.5) H12D(0.5)
5.a Ternary CH refined with riding coordinates:
 N2(H2)
5.b Secondary CH2 refined with riding coordinates:
 C9(H9A,H9B), C10(H10A,H10B), C11(H11A,H11B), C12(H12A,H12B), C12A(H12C,H12D)
5.c Aromatic/amide H refined with riding coordinates:
 C3(H3), C4(H4), C6(H6), C8(H8)
5.d Idealised Me refined as rotating group:
 C1(H1A,H1B,H1C), C1A(H1AA,H1AB,H1AC)
;
_olex2_submission_special_instructions 'No special instructions were received'

loop_
_space_group_symop_operation_xyz
'x, y, z'
'-x, y, -z+1/2'
'-x, -y, -z'
'x, -y, z-1/2'

loop_
_atom_site_label
_atom_site_type_symbol
_atom_site_fract_x
_atom_site_fract_y
_atom_site_fract_z
_atom_site_U_iso_or_equiv
_atom_site_adp_type
_atom_site_occupancy
_atom_site_site_symmetry_order
_atom_site_calc_flag
_atom_site_refinement_flags_posn
_atom_site_refinement_flags_adp
_atom_site_refinement_flags_occupancy
_atom_site_disorder_assembly
_atom_site_disorder_group
Mn1 Mn 0.500000 0.58912(5) 0.250000 0.01825(11) Uani 1 2 d S T P B .
O2 O 0.4031(2) 0.58177(18) 0.33806(8) 0.0220(3) Uani 1 1 d . . . . .
N1 N 0.3150(2) 0.7472(2) 0.21913(9) 0.0167(3) Uani 1 1 d . . . . .
N2 N 0.3372(2) 0.4112(2) 0.21214(13) 0.0323(5) Uani 1 1 d D . . . .
H2 H 0.248190 0.387606 0.246721 0.039 Uiso 1 1 calc R . . B .
C2 C 0.2597(3) 0.9781(4) 0.44803(13) 0.0343(6) Uani 1 1 d D . . . .
C3 C 0.3212(4) 0.8401(4) 0.48331(13) 0.0392(7) Uani 1 1 d . . . . .
H3 H 0.332079 0.837733 0.533318 0.047 Uiso 1 1 calc R . . . .
C4 C 0.3656(3) 0.7088(4) 0.44631(12) 0.0327(5) Uani 1 1 d . . . . .
H4 H 0.403977 0.615861 0.471086 0.039 Uiso 1 1 calc R . . . .
C5 C 0.3552(3) 0.7097(3) 0.37203(11) 0.0206(4) Uani 1 1 d . . . . .
C6 C 0.2408(3) 0.9802(3) 0.37584(12) 0.0252(4) Uani 1 1 d . . . . .
H6 H 0.193963 1.071347 0.351815 0.030 Uiso 1 1 calc R . . . .
C7 C 0.2908(3) 0.8474(3) 0.33699(10) 0.0185(4) Uani 1 1 d . . . . .
C8 C 0.2508(2) 0.8472(2) 0.26178(10) 0.0166(3) Uani 1 1 d . . . . .
H8 H 0.171911 0.925890 0.242072 0.020 Uiso 1 1 calc R . . . .
C9 C 0.2248(3) 0.7375(3) 0.14792(11) 0.0245(4) Uani 1 1 d . . . . .
H9A H 0.313152 0.745424 0.112524 0.029 Uiso 1 1 calc R . . . .
H9B H 0.139816 0.826151 0.140249 0.029 Uiso 1 1 calc R . . . .
C10 C 0.1254(3) 0.5798(4) 0.13937(13) 0.0333(6) Uani 1 1 d . . . . .
H10A H 0.043913 0.570627 0.177257 0.040 Uiso 1 1 calc R . . . .
H10B H 0.051845 0.580856 0.093876 0.040 Uiso 1 1 calc R . . . .
C11 C 0.2442(3) 0.4356(3) 0.14157(16) 0.0400(7) Uani 1 1 d . . . . .
H11A H 0.171573 0.341163 0.128376 0.048 Uiso 1 1 calc R . . . .
H11B H 0.333160 0.448101 0.106632 0.048 Uiso 1 1 calc R . . . .
O1 O 0.2232(6) 1.1177(4) 0.4828(2) 0.0291(6) Uani 0.543(5) 1 d D U . A 2
C1 C 0.1939(8) 1.2667(6) 0.4479(3) 0.0346(9) Uani 0.543(5) 1 d D U . A 2
H1A H 0.087790 1.259862 0.414765 0.052 Uiso 0.543(5) 1 calc GR . . A 2
H1B H 0.297154 1.293153 0.422317 0.052 Uiso 0.543(5) 1 calc GR . . A 2
H1C H 0.176631 1.348949 0.482938 0.052 Uiso 0.543(5) 1 calc GR . . A 2
C12 C 0.4435(8) 0.2697(5) 0.2016(2) 0.0243(10) Uani 0.5 1 d D U . B -1
H12A H 0.518286 0.282540 0.161682 0.029 Uiso 0.5 1 calc R . . B -1
H12B H 0.368038 0.174572 0.193845 0.029 Uiso 0.5 1 calc R . . B -1
Cl1 Cl 0.000000 0.22347(9) 0.250000 0.0332(2) Uani 1 2 d S T P . .
O1A O 0.2129(7) 1.0797(5) 0.5007(2) 0.0291(6) Uani 0.457(5) 1 d D U . A 1
C12A C 0.5554(8) 0.2627(5) 0.2718(2) 0.0243(10) Uani 0.5 1 d D U . B -1
H12C H 0.475992 0.245078 0.309896 0.029 Uiso 0.5 1 calc R . . B -1
H12D H 0.637343 0.171448 0.271455 0.029 Uiso 0.5 1 calc R . . B -1
C1A C 0.1264(8) 1.2092(7) 0.4635(3) 0.0346(9) Uani 0.457(5) 1 d D U . A 1
H1AA H 0.020632 1.170606 0.435388 0.052 Uiso 0.457(5) 1 calc GR . . A 1
H1AB H 0.208192 1.257357 0.432386 0.052 Uiso 0.457(5) 1 calc GR . . A 1
H1AC H 0.091238 1.288127 0.497315 0.052 Uiso 0.457(5) 1 calc GR . . A 1

loop_
_atom_site_aniso_label
_atom_site_aniso_U_11
_atom_site_aniso_U_22
_atom_site_aniso_U_33
_atom_site_aniso_U_23
_atom_site_aniso_U_13
_atom_site_aniso_U_12
Mn1 0.01295(18) 0.01494(19) 0.0273(2) 0.000 0.00454(15) 0.000
O2 0.0172(6) 0.0215(7) 0.0278(7) 0.0073(6) 0.0053(6) 0.0017(5)
N1 0.0140(7) 0.0188(7) 0.0175(7) -0.0011(6) 0.0015(6) 0.0010(6)
N2 0.0165(8) 0.0210(9) 0.0610(14) -0.0131(9) 0.0133(9) -0.0037(7)
C2 0.0187(10) 0.0591(17) 0.0256(11) -0.0192(11) 0.0053(8) -0.0034(10)
C3 0.0304(12) 0.071(2) 0.0164(10) -0.0031(11) 0.0041(9) -0.0156(13)
C4 0.0299(11) 0.0480(15) 0.0198(10) 0.0097(10) 0.0002(8) -0.0093(11)
C5 0.0139(8) 0.0273(10) 0.0210(9) 0.0042(7) 0.0042(7) -0.0030(7)
C6 0.0168(9) 0.0335(11) 0.0254(10) -0.0100(9) 0.0023(8) 0.0030(8)
C7 0.0138(8) 0.0243(9) 0.0177(8) -0.0018(7) 0.0027(6) -0.0001(7)
C8 0.0135(7) 0.0170(8) 0.0194(8) 0.0006(7) 0.0018(6) 0.0008(6)
C9 0.0174(9) 0.0382(12) 0.0178(9) -0.0032(8) 0.0005(7) 0.0030(8)
C10 0.0164(9) 0.0555(16) 0.0280(11) -0.0163(11) 0.0020(8) -0.0060(10)
C11 0.0232(11) 0.0455(15) 0.0530(16) -0.0320(13) 0.0133(11) -0.0133(10)
O1 0.0307(9) 0.0423(12) 0.0155(11) -0.0051(9) 0.0090(9) 0.0010(10)
C1 0.039(2) 0.033(2) 0.0320(19) -0.0131(16) 0.0010(16) 0.0091(16)
C12 0.0214(11) 0.0174(10) 0.037(3) -0.0039(10) 0.021(2) -0.0014(13)
Cl1 0.0141(3) 0.0176(3) 0.0678(6) 0.000 0.0027(3) 0.000
O1A 0.0307(9) 0.0423(12) 0.0155(11) -0.0051(9) 0.0090(9) 0.0010(10)
C12A 0.0214(11) 0.0174(10) 0.037(3) -0.0039(10) 0.021(2) -0.0014(13)
C1A 0.039(2) 0.033(2) 0.0320(19) -0.0131(16) 0.0010(16) 0.0091(16)

loop_
_atom_type_symbol
_atom_type_description
_atom_type_scat_dispersion_real
_atom_type_scat_dispersion_imag
_atom_type_scat_source
C C 0.0015 0.0009 'International Tables Vol C Tables 4.2.6.8 and 6.1.1.4'
H H 0.0000 0.0000 'International Tables Vol C Tables 4.2.6.8 and 6.1.1.4'
Cl Cl 0.0998 0.0984 'International Tables Vol C Tables 4.2.6.8 and 6.1.1.4'
Mn Mn 0.2704 0.4681 'International Tables Vol C Tables 4.2.6.8 and 6.1.1.4'
N N 0.0030 0.0019 'International Tables Vol C Tables 4.2.6.8 and 6.1.1.4'
O O 0.0056 0.0036 'International Tables Vol C Tables 4.2.6.8 and 6.1.1.4'

loop_
_geom_angle_atom_site_label_1
_geom_angle_atom_site_label_2
_geom_angle_atom_site_label_3
_geom_angle
_geom_angle_site_symmetry_1
_geom_angle_site_symmetry_3
_geom_angle_publ_flag
O2 Mn1 O2 176.22(10) 2_655 . ?
O2 Mn1 N1 94.24(7) . 2_655 ?
O2 Mn1 N1 88.31(7) . . ?
O2 Mn1 N1 88.31(7) 2_655 2_655 ?
O2 Mn1 N1 94.24(7) 2_655 . ?
O2 Mn1 N2 91.35(8) . . ?
O2 Mn1 N2 85.85(8) . 2_655 ?
O2 Mn1 N2 91.35(8) 2_655 2_655 ?
O2 Mn1 N2 85.85(8) 2_655 . ?
N1 Mn1 N1 95.41(10) 2_655 . ?
N1 Mn1 N2 172.18(7) 2_655 . ?
N1 Mn1 N2 172.18(7) . 2_655 ?
N1 Mn1 N2 90.22(8) 2_655 2_655 ?
N1 Mn1 N2 90.22(8) . . ?
N2 Mn1 N2 84.73(12) . 2_655 ?
C5 O2 Mn1 123.27(13) . . ?
C8 N1 Mn1 122.98(14) . . ?
C8 N1 C9 116.59(17) . . ?
C9 N1 Mn1 119.74(13) . . ?
Mn1 N2 H2 109.5 . . ?
C11 N2 Mn1 116.47(16) . . ?
C11 N2 H2 109.5 . . ?
C11 N2 C12A 120.4(3) . 2_655 ?
C12 N2 Mn1 109.3(3) . . ?
C12 N2 H2 109.5 . . ?
C12 N2 C11 102.3(3) . . ?
C12 N2 C12A 19.6(3) . 2_655 ?
C12A N2 Mn1 104.2(3) 2_655 . ?
C12A N2 H2 94.5 2_655 . ?
C6 C2 C3 119.5(2) . . ?
C6 C2 O1 117.3(3) . . ?
C6 C2 O1A 134.9(3) . . ?
O1 C2 C3 123.2(3) . . ?
O1A C2 C3 105.2(3) . . ?
C2 C3 H3 119.6 . . ?
C4 C3 C2 120.8(2) . . ?
C4 C3 H3 119.6 . . ?
C3 C4 H4 119.5 . . ?
C3 C4 C5 121.0(2) . . ?
C5 C4 H4 119.5 . . ?
O2 C5 C4 119.4(2) . . ?
O2 C5 C7 122.73(18) . . ?
C7 C5 C4 117.9(2) . . ?
C2 C6 H6 119.8 . . ?
C2 C6 C7 120.3(2) . . ?
C7 C6 H6 119.8 . . ?
C5 C7 C6 120.4(2) . . ?
C5 C7 C8 120.40(19) . . ?
C6 C7 C8 118.64(19) . . ?
N1 C8 C7 124.57(18) . . ?
N1 C8 H8 117.7 . . ?
C7 C8 H8 117.7 . . ?
N1 C9 H9A 109.8 . . ?
N1 C9 H9B 109.8 . . ?
N1 C9 C10 109.40(19) . . ?
H9A C9 H9B 108.2 . . ?
C10 C9 H9A 109.8 . . ?
C10 C9 H9B 109.8 . . ?
C9 C10 H10A 108.6 . . ?
C9 C10 H10B 108.6 . . ?
H10A C10 H10B 107.6 . . ?
C11 C10 C9 114.52(19) . . ?
C11 C10 H10A 108.6 . . ?
C11 C10 H10B 108.6 . . ?
N2 C11 C10 111.92(19) . . ?
N2 C11 H11A 109.2 . . ?
N2 C11 H11B 109.2 . . ?
C10 C11 H11A 109.2 . . ?
C10 C11 H11B 109.2 . . ?
H11A C11 H11B 107.9 . . ?
C2 O1 C1 123.7(3) . . ?
O1 C1 H1A 109.5 . . ?
O1 C1 H1B 109.5 . . ?
O1 C1 H1C 109.5 . . ?
H1A C1 H1B 109.5 . . ?
H1A C1 H1C 109.5 . . ?
H1B C1 H1C 109.5 . . ?
N2 C12 H12A 111.7 . . ?
N2 C12 H12B 111.7 . . ?
N2 C12 C12A 100.4(4) . . ?
H12A C12 H12B 109.5 . . ?
C12A C12 H12A 111.7 . . ?
C12A C12 H12B 111.7 . . ?
C2 O1A C1A 104.4(4) . . ?
N2 C12A C12 113.2(4) 2_655 . ?
N2 C12A H12C 108.9 2_655 . ?
N2 C12A H12D 108.9 2_655 . ?
C12 C12A H12C 108.9 . . ?
C12 C12A H12D 108.9 . . ?
H12C C12A H12D 107.8 . . ?
O1A C1A H1AA 109.5 . . ?
O1A C1A H1AB 109.5 . . ?
O1A C1A H1AC 109.5 . . ?
H1AA C1A H1AB 109.5 . . ?
H1AA C1A H1AC 109.5 . . ?
H1AB C1A H1AC 109.5 . . ?

loop_
_geom_bond_atom_site_label_1
_geom_bond_atom_site_label_2
_geom_bond_distance
_geom_bond_site_symmetry_2
_geom_bond_publ_flag
Mn1 O2 1.8869(15) 2_655 ?
Mn1 O2 1.8869(15) . ?
Mn1 N1 1.9874(17) . ?
Mn1 N1 1.9873(17) 2_655 ?
Mn1 N2 2.037(2) 2_655 ?
Mn1 N2 2.037(2) . ?
O2 C5 1.327(3) . ?
N1 C8 1.295(2) . ?
N1 C9 1.469(3) . ?
N2 H2 1.0000 . ?
N2 C11 1.479(4) . ?
N2 C12 1.465(4) . ?
N2 C12A 1.513(4) 2_655 ?
C2 C3 1.407(5) . ?
C2 C6 1.371(3) . ?
C2 O1 1.393(3) . ?
C2 O1A 1.389(3) . ?
C3 H3 0.9500 . ?
C3 C4 1.372(4) . ?
C4 H4 0.9500 . ?
C4 C5 1.411(3) . ?
C5 C7 1.409(3) . ?
C6 H6 0.9500 . ?
C6 C7 1.414(3) . ?
C7 C8 1.440(3) . ?
C8 H8 0.9500 . ?
C9 H9A 0.9900 . ?
C9 H9B 0.9900 . ?
C9 C10 1.532(4) . ?
C10 H10A 0.9900 . ?
C10 H10B 0.9900 . ?
C10 C11 1.513(4) . ?
C11 H11A 0.9900 . ?
C11 H11B 0.9900 . ?
O1 C1 1.434(5) . ?
C1 H1A 0.9800 . ?
C1 H1B 0.9800 . ?
C1 H1C 0.9800 . ?
C12 H12A 0.9900 . ?
C12 H12B 0.9900 . ?
C12 C12A 1.524(4) . ?
O1A C1A 1.433(5) . ?
C12A H12C 0.9900 . ?
C12A H12D 0.9900 . ?
C1A H1AA 0.9800 . ?
C1A H1AB 0.9800 . ?
C1A H1AC 0.9800 . ?

loop_
_geom_hbond_atom_site_label_D
_geom_hbond_atom_site_label_H
_geom_hbond_atom_site_label_A
_geom_hbond_distance_DH
_geom_hbond_distance_HA
_geom_hbond_distance_DA
_geom_hbond_angle_DHA
_geom_hbond_site_symmetry_A
N2 H2 Cl1 1.00 2.34 3.136(2) 136.1 .
C6 H6 Cl1 0.95 2.66 3.545(3) 154.6 1_565
C9 H9A O1 0.99 2.76 3.376(4) 120.6 4_575
